data_4001312
loop_
_publ_author_name
'Bernuy-Lopez, Carlos'
'Allix, Mathieu'
'Bridges, Craig A.'
'Claridge, John B.'
'Rosseinsky, Matthew J.'

_publ_section_title
;
 Sr2MgMoO6-\d:&#x00A0; Structure, Phase Stability, and Cation Site Order
 Control of Reduction
;
_journal_issue 5
_journal_name_full 'Chemistry of Materials'
_journal_page_first 1035
_journal_paper_doi 10.1021/cm0624116
_journal_volume 19
_journal_year 2007
_chemical_formula_sum 'Mg0.5 Mo0.5 O3 Sr'
_chemical_formula_weight 195.74
_chemical_name_systematic ' ?'
_space_group_IT_number 2
_symmetry_cell_setting triclinic
_symmetry_space_group_name_Hall '-P 1 (-1/2*x+1/2*y+1/2*z,1/2*x-1/2*y+1/2*z,1/2*x+1/2*y-1/2*z)'
_symmetry_space_group_name_H-M 'I -1'
_cell_angle_alpha 89.8921(7)
_cell_angle_beta 89.98700(30)
_cell_angle_gamma 89.9230(5)
_cell_formula_units_Z 4
_cell_length_a 5.571514(15)
_cell_length_b 5.57772(4)
_cell_length_c 7.92034(4)
_cell_volume 246.135(2)
_pd_block_id 2006-10-06T09:09|FINAL_phase1|jbc||
_pd_phase_name 'from C:/Carlos/Sr2MgMoO6/POLARIS/PF4_FINAL_ANISO_CONTINUE.EXP'
_cod_data_source_file cm0624116si20061009_082105.cif
_cod_data_source_block FINAL_phase_1
_cod_depositor_comments
;
The following automatic conversions were performed:

'_geom_bond_publ_flag' value 'N' changed to 'n' according to
/home/saulius/struct/CIF-dictionaries/cif_core.dic dictionary named
'cif_core.dic' version 2.4.1 from 2010-06-29 (114
times).

'_geom_angle_publ_flag' value 'N' changed to 'n' according
to /home/saulius/struct/CIF-dictionaries/cif_core.dic dictionary
named 'cif_core.dic' version 2.4.1 from 2010-06-29 (734 times).

Automatic conversion script
Id: cif_fix_values 1715 2011-07-08 13:25:40Z adriana 
;
_cod_original_cell_volume 246.1350(20)
_cod_original_formula_sum 'Mg0.50 Mo0.50 O3 Sr'
_cod_database_code 4001312

loop_
_symmetry_equiv_pos_site_id
_symmetry_equiv_pos_as_xyz
1 +x,+y,+z
-1 -x,-y,-z
101 +x+1/2,+y+1/2,+z+1/2
-101 -x+1/2,-y+1/2,-z+1/2

loop_
_atom_site_type_symbol
_atom_site_label
_atom_site_fract_x
_atom_site_fract_y
_atom_site_fract_z
_atom_site_occupancy
_atom_site_thermal_displace_type
_atom_site_U_iso_or_equiv
_atom_site_symmetry_multiplicity
Sr Sr1 0.48945(21) 0.0026(4) 0.24705(28) 1.0 Uiso 0.01 4
Mo Mo1 0.0 0.0 0.0 0.9325(14) Uiso 0.01 2
Mg Mg2 0.5 0.5 0.0 0.9325(14) Uiso 0.01 2
O O1 -0.0151(21) 0.0092(26) 0.2311(7) 1.0 Uiso 0.01 4
O O2 0.2252(14) 0.2814(15) 0.0232(12) 1.0 Uiso 0.01 4
Mg Mg1 0.0 0.0 0.0 0.0675(14) Uiso 0.01 2
Mo Mo2 0.5 0.5 0.0 0.0675(14) Uiso 0.01 2
O O2b -0.2607(14) 0.2196(15) -0.0214(14) 1.0 Uiso 0.01 4

loop_
_atom_type_symbol
_atom_type_number_in_cell
Sr 4.0
Mo 2.0
Mg 2.0
O 12.0

loop_
_geom_angle_atom_site_label_1
_geom_angle_atom_site_label_2
_geom_angle_atom_site_label_3
_geom_angle
_geom_angle_site_symmetry_1
_geom_angle_site_symmetry_3
_geom_angle_publ_flag
Sr1 Sr1 Sr1 176.50(7) -1_655 -1_656 n
Sr1 Sr1 Sr1 91.48(9) -1_655 -101_434 n
Sr1 Sr1 Sr1 92.26(9) -1_655 -101_444 n
Sr1 Sr1 Sr1 89.07(8) -1_655 -101_534 n
Sr1 Sr1 Sr1 89.79(8) -1_655 -101_544 n
Sr1 Sr1 Mo1 56.05(4) -1_655 1_555 n
Sr1 Sr1 Mo1 53.76(4) -1_655 1_655 n
Sr1 Sr1 Mo1 125.01(10) -1_655 101_545 n
Sr1 Sr1 Mo1 126.26(10) -1_655 101_555 n
Sr1 Sr1 Mg2 54.58(6) -1_655 1_545 n
Sr1 Sr1 Mg2 55.29(6) -1_655 1_555 n
Sr1 Sr1 Mg2 128.01(6) -1_655 101_445 n
Sr1 Sr1 Mg2 123.44(5) -1_655 101_545 n
Sr1 Sr1 O1 89.14(12) -1_655 1_555 n
Sr1 Sr1 O1 85.68(12) -1_655 1_655 n
Sr1 Sr1 O1 92.86(14) -1_655 -101_545 n
Sr1 Sr1 O1 94.07(14) -1_655 -101_555 n
Sr1 Sr1 O2 51.90(19) -1_655 1_555 n
Sr1 Sr1 O2 138.96(20) -1_655 101_545 n
Sr1 Sr1 O2 138.53(22) -1_655 -101_555 n
Sr1 Sr1 Mg1 56.05(4) -1_655 1_555 n
Sr1 Sr1 Mg1 53.76(4) -1_655 1_655 n
Sr1 Sr1 Mg1 125.01(10) -1_655 101_545 n
Sr1 Sr1 Mg1 126.26(10) -1_655 101_555 n
Sr1 Sr1 Sr1 90.26(9) -1_656 -101_434 n
Sr1 Sr1 Sr1 90.70(9) -1_656 -101_444 n
Sr1 Sr1 Sr1 87.91(8) -1_656 -101_534 n
Sr1 Sr1 Sr1 88.31(8) -1_656 -101_544 n
Sr1 Sr1 Mo1 127.35(6) -1_656 1_555 n
Sr1 Sr1 Mo1 122.83(5) -1_656 1_655 n
Sr1 Sr1 Mo1 54.10(5) -1_656 101_545 n
Sr1 Sr1 Mo1 54.49(5) -1_656 101_555 n
Sr1 Sr1 Mg2 124.52(9) -1_656 1_545 n
Sr1 Sr1 Mg2 125.47(9) -1_656 1_555 n
Sr1 Sr1 Mg2 55.38(4) -1_656 101_445 n
Sr1 Sr1 Mg2 53.15(4) -1_656 101_545 n
Sr1 Sr1 O1 94.27(12) -1_656 1_555 n
Sr1 Sr1 O1 90.93(12) -1_656 1_655 n
Sr1 Sr1 O1 86.15(13) -1_656 -101_545 n
Sr1 Sr1 O1 86.58(14) -1_656 -101_555 n
Sr1 Sr1 O2 131.04(20) -1_656 1_555 n
Sr1 Sr1 O2 37.99(18) -1_656 101_545 n
Sr1 Sr1 O2 44.45(21) -1_656 -101_555 n
Sr1 Sr1 Mg1 127.35(6) -1_656 1_555 n
Sr1 Sr1 Mg1 122.83(5) -1_656 1_655 n
Sr1 Sr1 Mg1 54.10(5) -1_656 101_545 n
Sr1 Sr1 Mg1 54.49(5) -1_656 101_555 n
Sr1 Sr1 Sr1 92.52(5) -101_434 -101_444 n
Sr1 Sr1 Sr1 89.30(10) -101_434 -101_534 n
Sr1 Sr1 Sr1 176.71(11) -101_434 -101_544 n
Sr1 Sr1 Mo1 56.22(4) -101_545 1_555 n
Sr1 Sr1 Mo1 124.74(9) -101_545 1_655 n
Sr1 Sr1 Mo1 54.14(6) -101_545 101_545 n
Sr1 Sr1 Mo1 126.44(8) -101_545 101_555 n
Sr1 Sr1 Mg2 54.74(6) -101_545 1_545 n
Sr1 Sr1 Mg2 127.74(8) -101_545 1_555 n
Sr1 Sr1 Mg2 55.68(4) -101_545 101_445 n
Sr1 Sr1 Mg2 123.60(9) -101_545 101_545 n
Sr1 Sr1 O1 47.37(30) -101_545 1_555 n
Sr1 Sr1 O1 134.23(32) -101_545 1_655 n
Sr1 Sr1 O1 46.32(24) -101_545 -101_545 n
Sr1 Sr1 O1 139.39(25) -101_545 -101_555 n
Sr1 Sr1 O2 92.80(18) -101_545 1_555 n
Sr1 Sr1 O2 89.69(19) -101_545 101_545 n
Sr1 Sr1 O2 90.76(20) -101_545 -101_555 n
Sr1 Sr1 Mg1 56.22(4) -101_545 1_555 n
Sr1 Sr1 Mg1 124.74(9) -101_545 1_655 n
Sr1 Sr1 Mg1 54.14(6) -101_545 101_545 n
Sr1 Sr1 Mg1 126.44(8) -101_545 101_555 n
Sr1 Sr1 Sr1 177.72(12) -101_444 -101_534 n
Sr1 Sr1 Sr1 90.46(10) -101_444 -101_544 n
Sr1 Sr1 Mo1 56.41(4) -101_555 1_555 n
Sr1 Sr1 Mo1 125.65(9) -101_555 1_655 n
Sr1 Sr1 Mo1 126.09(8) -101_555 101_545 n
Sr1 Sr1 Mo1 54.70(6) -101_555 101_555 n
Sr1 Sr1 Mg2 127.46(8) -101_555 1_545 n
Sr1 Sr1 Mg2 55.40(6) -101_555 1_555 n
Sr1 Sr1 Mg2 55.63(4) -101_555 101_445 n
Sr1 Sr1 Mg2 124.26(9) -101_555 101_545 n
Sr1 Sr1 O1 45.37(30) -101_555 1_555 n
Sr1 Sr1 O1 133.21(32) -101_555 1_655 n
Sr1 Sr1 O1 138.61(24) -101_555 -101_545 n
Sr1 Sr1 O1 47.12(25) -101_555 -101_555 n
Sr1 Sr1 O2 40.36(19) -101_555 1_555 n
Sr1 Sr1 O2 128.67(20) -101_555 101_545 n
Sr1 Sr1 O2 46.27(21) -101_555 -101_555 n
Sr1 Sr1 Mg1 56.41(4) -101_555 1_555 n
Sr1 Sr1 Mg1 125.65(9) -101_555 1_655 n
Sr1 Sr1 Mg1 126.09(8) -101_555 101_545 n
Sr1 Sr1 Mg1 54.70(6) -101_555 101_555 n
Sr1 Sr1 Sr1 87.69(5) -101_534 -101_544 n
Sr1 Sr1 Mo1 125.85(9) -101_645 1_555 n
Sr1 Sr1 Mo1 53.99(4) -101_645 1_655 n
Sr1 Sr1 Mo1 54.21(5) -101_645 101_545 n
Sr1 Sr1 Mo1 123.04(7) -101_645 101_555 n
Sr1 Sr1 Mg2 54.80(5) -101_645 1_545 n
Sr1 Sr1 Mg2 124.24(7) -101_645 1_555 n
Sr1 Sr1 Mg2 124.67(9) -101_645 101_445 n
Sr1 Sr1 Mg2 53.48(4) -101_645 101_545 n
Sr1 Sr1 O1 136.55(32) -101_645 1_555 n
Sr1 Sr1 O1 45.05(31) -101_645 1_655 n
Sr1 Sr1 O1 43.09(24) -101_645 -101_545 n
Sr1 Sr1 O1 130.94(25) -101_645 -101_555 n
Sr1 Sr1 O2 140.94(21) -101_645 1_555 n
Sr1 Sr1 O2 49.92(18) -101_645 101_545 n
Sr1 Sr1 O2 132.36(23) -101_645 -101_555 n
Sr1 Sr1 Mg1 125.85(9) -101_645 1_555 n
Sr1 Sr1 Mg1 53.99(4) -101_645 1_655 n
Sr1 Sr1 Mg1 54.21(5) -101_645 101_545 n
Sr1 Sr1 Mg1 123.04(7) -101_645 101_555 n
Sr1 Sr1 Mo1 126.85(9) -101_655 1_555 n
Sr1 Sr1 Mo1 54.04(4) -101_655 1_655 n
Sr1 Sr1 Mo1 122.78(7) -101_655 101_545 n
Sr1 Sr1 Mo1 54.65(5) -101_655 101_555 n
Sr1 Sr1 Mg2 124.05(7) -101_655 1_545 n
Sr1 Sr1 Mg2 55.33(5) -101_655 1_555 n
Sr1 Sr1 Mg2 125.42(9) -101_655 101_445 n
Sr1 Sr1 Mg2 53.31(4) -101_655 101_545 n
Sr1 Sr1 O1 135.71(32) -101_655 1_555 n
Sr1 Sr1 O1 42.86(31) -101_655 1_655 n
Sr1 Sr1 O1 130.58(24) -101_655 -101_545 n
Sr1 Sr1 O1 43.47(25) -101_655 -101_555 n
Sr1 Sr1 O2 90.38(19) -101_655 1_555 n
Sr1 Sr1 O2 87.35(18) -101_655 101_545 n
Sr1 Sr1 O2 90.29(21) -101_655 -101_555 n
Sr1 Sr1 Mg1 126.85(9) -101_655 1_555 n
Sr1 Sr1 Mg1 54.04(4) -101_655 1_655 n
Sr1 Sr1 Mg1 122.78(7) -101_655 101_545 n
Sr1 Sr1 Mg1 54.65(5) -101_655 101_555 n
Mo1 Sr1 Mo1 109.81(6) 1_555 1_655 n
Mo1 Sr1 Mo1 110.36(5) 1_555 101_545 n
Mo1 Sr1 Mo1 111.11(5) 1_555 101_555 n
Mo1 Sr1 Mg2 71.05(4) 1_555 1_545 n
Mo1 Sr1 Mg2 71.52(4) 1_555 1_555 n
Mo1 Sr1 Mg2 71.964(24) 1_555 101_445 n
Mo1 Sr1 Mg2 179.3034(9) 1_555 101_545 n
Mo1 Sr1 O1 33.10(11) 1_555 1_555 n
Mo1 Sr1 O1 141.72(14) 1_555 1_655 n
Mo1 Sr1 O1 93.98(21) 1_555 -101_545 n
Mo1 Sr1 O1 94.93(22) 1_555 -101_555 n
Mo1 Sr1 O2 36.94(17) 1_555 1_555 n
Mo1 Sr1 O2 145.54(18) 1_555 101_545 n
Mo1 Sr1 O2 92.23(20) 1_555 -101_555 n
Mo1 Sr1 Mg1 0.0 1_555 1_555 n
Mo1 Sr1 Mg1 109.81(6) 1_555 1_655 n
Mo1 Sr1 Mg1 110.36(5) 1_555 101_545 n
Mo1 Sr1 Mg1 111.11(5) 1_555 101_555 n
Mo1 Sr1 Mo1 108.20(5) 1_655 101_545 n
Mo1 Sr1 Mo1 108.70(5) 1_655 101_555 n
Mo1 Sr1 Mg2 70.03(4) 1_655 1_545 n
Mo1 Sr1 Mg2 70.26(4) 1_655 1_555 n
Mo1 Sr1 Mg2 178.16(7) 1_655 101_445 n
Mo1 Sr1 Mg2 69.681(22) 1_655 101_545 n
Mo1 Sr1 O1 142.90(13) 1_655 1_555 n
Mo1 Sr1 O1 31.92(11) 1_655 1_655 n
Mo1 Sr1 O1 89.37(21) 1_655 -101_545 n
Mo1 Sr1 O1 89.82(22) 1_655 -101_555 n
Mo1 Sr1 O2 94.43(19) 1_655 1_555 n
Mo1 Sr1 O2 93.08(17) 1_655 101_545 n
Mo1 Sr1 O2 144.30(20) 1_655 -101_555 n
Mo1 Sr1 Mg1 109.81(6) 1_655 1_555 n
Mo1 Sr1 Mg1 0.0 1_655 1_655 n
Mo1 Sr1 Mg1 108.20(5) 1_655 101_545 n
Mo1 Sr1 Mg1 108.70(5) 1_655 101_555 n
Mo1 Sr1 Mo1 108.59(6) 101_545 101_555 n
Mo1 Sr1 Mg2 70.46(5) 101_545 1_545 n
Mo1 Sr1 Mg2 178.00(4) 101_545 1_555 n
Mo1 Sr1 Mg2 70.48(4) 101_545 101_445 n
Mo1 Sr1 Mg2 69.47(4) 101_545 101_545 n
Mo1 Sr1 O1 93.03(26) 101_545 1_555 n
Mo1 Sr1 O1 91.22(26) 101_545 1_655 n
Mo1 Sr1 O1 32.15(11) 101_545 -101_545 n
Mo1 Sr1 O1 140.58(14) 101_545 -101_555 n
Mo1 Sr1 O2 146.55(18) 101_545 1_555 n
Mo1 Sr1 O2 35.91(17) 101_545 101_545 n
Mo1 Sr1 O2 88.69(21) 101_545 -101_555 n
Mo1 Sr1 Mg1 110.36(5) 101_545 1_555 n
Mo1 Sr1 Mg1 108.20(5) 101_545 1_655 n
Mo1 Sr1 Mg1 0.0 101_545 101_545 n
Mo1 Sr1 Mg1 108.59(6) 101_545 101_555 n
Mo1 Sr1 Mg2 177.83(5) 101_555 1_545 n
Mo1 Sr1 Mg2 71.01(5) 101_555 1_555 n
Mo1 Sr1 Mg2 70.80(4) 101_555 101_445 n
Mo1 Sr1 Mg2 69.56(4) 101_555 101_545 n
Mo1 Sr1 O1 91.95(26) 101_555 1_555 n
Mo1 Sr1 O1 89.86(26) 101_555 1_655 n
Mo1 Sr1 O1 140.56(13) 101_555 -101_545 n
Mo1 Sr1 O1 32.20(12) 101_555 -101_555 n
Mo1 Sr1 O2 85.97(19) 101_555 1_555 n
Mo1 Sr1 O2 83.79(18) 101_555 101_545 n
Mo1 Sr1 O2 35.68(19) 101_555 -101_555 n
Mo1 Sr1 Mg1 111.11(5) 101_555 1_555 n
Mo1 Sr1 Mg1 108.70(5) 101_555 1_655 n
Mo1 Sr1 Mg1 108.59(6) 101_555 101_545 n
Mo1 Sr1 Mg1 0.0 101_555 101_555 n
Mg2 Sr1 Mg2 109.87(6) 1_545 1_555 n
Mg2 Sr1 Mg2 110.42(5) 1_545 101_445 n
Mg2 Sr1 Mg2 108.28(5) 1_545 101_545 n
Mg2 Sr1 O1 90.06(26) 1_545 1_555 n
Mg2 Sr1 O1 88.22(26) 1_545 1_655 n
Mg2 Sr1 O1 38.37(11) 1_545 -101_545 n
Mg2 Sr1 O1 148.52(14) 1_545 -101_555 n
Mg2 Sr1 O2 95.85(19) 1_545 1_555 n
Mg2 Sr1 O2 94.49(19) 1_545 101_545 n
Mg2 Sr1 O2 145.46(20) 1_545 -101_555 n
Mg2 Sr1 Mg1 71.05(4) 1_545 1_555 n
Mg2 Sr1 Mg1 70.03(4) 1_545 1_655 n
Mg2 Sr1 Mg1 70.46(5) 1_545 101_545 n
Mg2 Sr1 Mg1 177.83(5) 1_545 101_555 n
Mg2 Sr1 Mg2 111.03(5) 1_555 101_445 n
Mg2 Sr1 Mg2 108.64(5) 1_555 101_545 n
Mg2 Sr1 O1 88.95(26) 1_555 1_555 n
Mg2 Sr1 O1 86.82(26) 1_555 1_655 n
Mg2 Sr1 O1 148.02(14) 1_555 -101_545 n
Mg2 Sr1 O1 38.89(12) 1_555 -101_555 n
Mg2 Sr1 O2 35.43(17) 1_555 1_555 n
Mg2 Sr1 O2 142.34(18) 1_555 101_545 n
Mg2 Sr1 O2 91.94(21) 1_555 -101_555 n
Mg2 Sr1 Mg1 71.52(4) 1_555 1_555 n
Mg2 Sr1 Mg1 70.26(4) 1_555 1_655 n
Mg2 Sr1 Mg1 178.00(4) 1_555 101_545 n
Mg2 Sr1 Mg1 71.01(5) 1_555 101_555 n
Mg2 Sr1 Mg2 108.54(6) 101_445 101_545 n
Mg2 Sr1 O1 38.89(11) 101_445 1_555 n
Mg2 Sr1 O1 146.31(14) 101_445 1_655 n
Mg2 Sr1 O1 90.01(20) 101_445 -101_545 n
Mg2 Sr1 O1 90.51(21) 101_445 -101_555 n
Mg2 Sr1 O2 87.31(18) 101_445 1_555 n
Mg2 Sr1 O2 85.11(18) 101_445 101_545 n
Mg2 Sr1 O2 35.13(19) 101_445 -101_555 n
Mg2 Sr1 Mg1 71.964(24) 101_445 1_555 n
Mg2 Sr1 Mg1 178.16(7) 101_445 1_655 n
Mg2 Sr1 Mg1 70.48(4) 101_445 101_545 n
Mg2 Sr1 Mg1 70.80(4) 101_445 101_555 n
Mg2 Sr1 O1 147.42(13) 101_545 1_555 n
Mg2 Sr1 O1 37.79(11) 101_545 1_655 n
Mg2 Sr1 O1 85.55(21) 101_545 -101_545 n
Mg2 Sr1 O1 85.57(21) 101_545 -101_555 n
Mg2 Sr1 O2 143.33(19) 101_545 1_555 n
Mg2 Sr1 O2 34.41(17) 101_545 101_545 n
Mg2 Sr1 O2 88.44(20) 101_545 -101_555 n
Mg2 Sr1 Mg1 179.3034(9) 101_545 1_555 n
Mg2 Sr1 Mg1 69.681(22) 101_545 1_655 n
Mg2 Sr1 Mg1 69.47(4) 101_545 101_545 n
Mg2 Sr1 Mg1 69.56(4) 101_545 101_555 n
O1 Sr1 O1 174.59(29) 1_555 1_655 n
O1 Sr1 O1 93.7(4) 1_555 -101_545 n
O1 Sr1 O1 92.5(4) 1_555 -101_555 n
O1 Sr1 O2 55.61(28) 1_555 1_555 n
O1 Sr1 O2 120.22(25) 1_555 101_545 n
O1 Sr1 O2 63.08(27) 1_555 -101_555 n
O1 Sr1 Mg1 33.10(11) 1_555 1_555 n
O1 Sr1 Mg1 142.90(13) 1_555 1_655 n
O1 Sr1 Mg1 93.03(26) 1_555 101_545 n
O1 Sr1 Mg1 91.95(26) 1_555 101_555 n
O1 Sr1 O1 88.1(4) 1_655 -101_545 n
O1 Sr1 O1 86.3(4) 1_655 -101_555 n
O1 Sr1 O2 119.49(29) 1_655 1_555 n
O1 Sr1 O2 65.05(25) 1_655 101_545 n
O1 Sr1 O2 120.41(28) 1_655 -101_555 n
O1 Sr1 Mg1 141.72(14) 1_655 1_555 n
O1 Sr1 Mg1 31.92(11) 1_655 1_655 n
O1 Sr1 Mg1 91.22(26) 1_655 101_545 n
O1 Sr1 Mg1 89.86(26) 1_655 101_555 n
O1 Sr1 O1 170.8(4) -101_545 -101_555 n
O1 Sr1 O2 128.42(26) -101_545 1_555 n
O1 Sr1 O2 59.86(23) -101_545 101_545 n
O1 Sr1 O2 117.58(26) -101_545 -101_555 n
O1 Sr1 Mg1 93.98(21) -101_545 1_555 n
O1 Sr1 Mg1 89.37(21) -101_545 1_655 n
O1 Sr1 Mg1 32.15(11) -101_545 101_545 n
O1 Sr1 Mg1 140.56(13) -101_545 101_555 n
O1 Sr1 O2 60.79(26) -101_555 1_555 n
O1 Sr1 O2 111.03(25) -101_555 101_545 n
O1 Sr1 O2 59.72(26) -101_555 -101_555 n
O1 Sr1 Mg1 94.93(22) -101_555 1_555 n
O1 Sr1 Mg1 89.82(22) -101_555 1_655 n
O1 Sr1 Mg1 140.58(14) -101_555 101_545 n
O1 Sr1 Mg1 32.20(12) -101_555 101_555 n
O2 Sr1 O2 168.8(4) 1_555 101_545 n
O2 Sr1 O2 86.63(30) 1_555 -101_555 n
O2 Sr1 Mg1 36.94(17) 1_555 1_555 n
O2 Sr1 Mg1 94.43(19) 1_555 1_655 n
O2 Sr1 Mg1 146.55(18) 1_555 101_545 n
O2 Sr1 Mg1 85.97(19) 1_555 101_555 n
O2 Sr1 O2 82.44(27) 101_545 -101_555 n
O2 Sr1 Mg1 145.54(18) 101_545 1_555 n
O2 Sr1 Mg1 93.08(17) 101_545 1_655 n
O2 Sr1 Mg1 35.91(17) 101_545 101_545 n
O2 Sr1 Mg1 83.79(18) 101_545 101_555 n
O2 Sr1 Mg1 92.23(20) -101_555 1_555 n
O2 Sr1 Mg1 144.30(20) -101_555 1_655 n
O2 Sr1 Mg1 88.69(21) -101_555 101_545 n
O2 Sr1 Mg1 35.68(19) -101_555 101_555 n
Mg1 Sr1 Mg1 109.81(6) 1_555 1_655 n
Mg1 Sr1 Mg1 110.36(5) 1_555 101_545 n
Mg1 Sr1 Mg1 111.11(5) 1_555 101_555 n
Mg1 Sr1 Mg1 108.20(5) 1_655 101_545 n
Mg1 Sr1 Mg1 108.70(5) 1_655 101_555 n
Mg1 Sr1 Mg1 108.59(6) 101_545 101_555 n
Sr1 Mo1 Sr1 109.81(6) 1_455 1_555 n
Sr1 Mo1 Sr1 70.19(6) 1_455 -1_555 n
Sr1 Mo1 Sr1 180.0 1_455 -1_655 n
Sr1 Mo1 Sr1 108.70(5) 1_455 101_444 n
Sr1 Mo1 Sr1 108.20(5) 1_455 101_454 n
Sr1 Mo1 Sr1 71.80(5) 1_455 -101_434 n
Sr1 Mo1 Sr1 71.30(5) 1_455 -101_444 n
Sr1 Mo1 O1 52.9(4) 1_455 1_555 n
Sr1 Mo1 O1 127.1(4) 1_455 -1_555 n
Sr1 Mo1 O2 117.20(25) 1_455 1_555 n
Sr1 Mo1 O2 62.80(25) 1_455 -1_555 n
Sr1 Mo1 O2b 54.56(30) 1_455 1_555 n
Sr1 Mo1 O2b 125.44(30) 1_455 -1_555 n
Sr1 Mo1 Sr1 180.0 1_555 -1_555 n
Sr1 Mo1 Sr1 70.19(6) 1_555 -1_655 n
Sr1 Mo1 Sr1 111.11(5) 1_555 101_444 n
Sr1 Mo1 Sr1 110.36(5) 1_555 101_454 n
Sr1 Mo1 Sr1 69.64(5) 1_555 -101_434 n
Sr1 Mo1 Sr1 68.89(5) 1_555 -101_444 n
Sr1 Mo1 O1 57.0(4) 1_555 1_555 n
Sr1 Mo1 O1 123.0(4) 1_555 -1_555 n
Sr1 Mo1 O2 55.73(25) 1_555 1_555 n
Sr1 Mo1 O2 124.27(25) 1_555 -1_555 n
Sr1 Mo1 O2b 131.83(29) 1_555 1_555 n
Sr1 Mo1 O2b 48.17(29) 1_555 -1_555 n
Sr1 Mo1 Sr1 109.81(6) -1_555 -1_655 n
Sr1 Mo1 Sr1 68.89(5) -1_555 101_444 n
Sr1 Mo1 Sr1 69.64(5) -1_555 101_454 n
Sr1 Mo1 Sr1 110.36(5) -1_555 -101_434 n
Sr1 Mo1 Sr1 111.11(5) -1_555 -101_444 n
Sr1 Mo1 O1 123.0(4) -1_555 1_555 n
Sr1 Mo1 O1 57.0(4) -1_555 -1_555 n
Sr1 Mo1 O2 124.27(25) -1_555 1_555 n
Sr1 Mo1 O2 55.73(25) -1_555 -1_555 n
Sr1 Mo1 O2b 48.17(29) -1_555 1_555 n
Sr1 Mo1 O2b 131.83(29) -1_555 -1_555 n
Sr1 Mo1 Sr1 71.30(5) -1_655 101_444 n
Sr1 Mo1 Sr1 71.80(5) -1_655 101_454 n
Sr1 Mo1 Sr1 108.20(5) -1_655 -101_434 n
Sr1 Mo1 Sr1 108.70(5) -1_655 -101_444 n
Sr1 Mo1 O1 127.1(4) -1_655 1_555 n
Sr1 Mo1 O1 52.9(4) -1_655 -1_555 n
Sr1 Mo1 O2 62.80(25) -1_655 1_555 n
Sr1 Mo1 O2 117.20(25) -1_655 -1_555 n
Sr1 Mo1 O2b 125.44(30) -1_655 1_555 n
Sr1 Mo1 O2b 54.56(30) -1_655 -1_555 n
Sr1 Mo1 Sr1 108.59(6) 101_444 101_454 n
Sr1 Mo1 Sr1 71.41(6) 101_444 -101_434 n
Sr1 Mo1 Sr1 180.0 101_444 -101_444 n
Sr1 Mo1 O1 127.4(5) 101_444 1_555 n
Sr1 Mo1 O1 52.6(5) 101_444 -1_555 n
Sr1 Mo1 O2 134.04(25) 101_444 1_555 n
Sr1 Mo1 O2 45.96(25) 101_444 -1_555 n
Sr1 Mo1 O2b 117.06(29) 101_444 1_555 n
Sr1 Mo1 O2b 62.94(29) 101_444 -1_555 n
Sr1 Mo1 Sr1 180.0 101_454 -101_434 n
Sr1 Mo1 Sr1 71.41(6) 101_454 -101_444 n
Sr1 Mo1 O1 123.8(5) 101_454 1_555 n
Sr1 Mo1 O1 56.2(5) 101_454 -1_555 n
Sr1 Mo1 O2 55.32(26) 101_454 1_555 n
Sr1 Mo1 O2 124.68(26) 101_454 -1_555 n
Sr1 Mo1 O2b 54.09(28) 101_454 1_555 n
Sr1 Mo1 O2b 125.91(28) 101_454 -1_555 n
Sr1 Mo1 Sr1 108.59(6) -101_434 -101_444 n
Sr1 Mo1 O1 56.2(5) -101_545 1_555 n
Sr1 Mo1 O1 123.8(5) -101_545 -1_555 n
Sr1 Mo1 O2 124.68(26) -101_545 1_555 n
Sr1 Mo1 O2 55.32(26) -101_545 -1_555 n
Sr1 Mo1 O2b 125.91(28) -101_545 1_555 n
Sr1 Mo1 O2b 54.09(28) -101_545 -1_555 n
Sr1 Mo1 O1 52.6(5) -101_555 1_555 n
Sr1 Mo1 O1 127.4(5) -101_555 -1_555 n
Sr1 Mo1 O2 45.96(25) -101_555 1_555 n
Sr1 Mo1 O2 134.04(25) -101_555 -1_555 n
Sr1 Mo1 O2b 62.94(29) -101_555 1_555 n
Sr1 Mo1 O2b 117.06(29) -101_555 -1_555 n
O1 Mo1 O1 180.0 1_555 -1_555 n
O1 Mo1 O2 85.1(5) 1_555 1_555 n
O1 Mo1 O2 94.9(5) 1_555 -1_555 n
O1 Mo1 O2b 92.0(5) 1_555 1_555 n
O1 Mo1 O2b 88.0(5) 1_555 -1_555 n
O1 Mo1 O2 94.9(5) -1_555 1_555 n
O1 Mo1 O2 85.1(5) -1_555 -1_555 n
O1 Mo1 O2b 88.0(5) -1_555 1_555 n
O1 Mo1 O2b 92.0(5) -1_555 -1_555 n
O2 Mo1 O2 179.9657 1_555 -1_555 n
O2 Mo1 O2b 88.99(34) 1_555 1_555 n
O2 Mo1 O2b 91.01(34) 1_555 -1_555 n
O2 Mo1 O2b 91.01(34) -1_555 1_555 n
O2 Mo1 O2b 88.99(34) -1_555 -1_555 n
O2b Mo1 O2b 180.0 1_555 -1_555 n
Sr1 Mg2 Sr1 109.87(6) 1_555 1_565 n
Sr1 Mg2 Sr1 70.13(6) 1_555 -1_655 n
Sr1 Mg2 Sr1 179.9657 1_555 -1_665 n
Sr1 Mg2 Sr1 108.64(5) 1_555 101_454 n
Sr1 Mg2 Sr1 111.03(5) 1_555 101_554 n
Sr1 Mg2 Sr1 68.97(5) 1_555 -101_444 n
Sr1 Mg2 Sr1 71.36(5) 1_555 -101_544 n
Sr1 Mg2 O1 126.4(4) 1_555 101_554 n
Sr1 Mg2 O1 53.6(4) 1_555 -101_555 n
Sr1 Mg2 O2 54.94(26) 1_555 1_555 n
Sr1 Mg2 O2 125.06(26) 1_555 -1_665 n
Sr1 Mg2 O2b 55.91(27) 1_555 1_655 n
Sr1 Mg2 O2b 124.09(27) 1_555 -1_565 n
Sr1 Mg2 Sr1 180.0 1_565 -1_655 n
Sr1 Mg2 Sr1 70.13(6) 1_565 -1_665 n
Sr1 Mg2 Sr1 108.28(5) 1_565 101_454 n
Sr1 Mg2 Sr1 110.42(5) 1_565 101_554 n
Sr1 Mg2 Sr1 69.58(5) 1_565 -101_444 n
Sr1 Mg2 Sr1 71.72(5) 1_565 -101_544 n
Sr1 Mg2 O1 123.5(4) 1_565 101_554 n
Sr1 Mg2 O1 56.5(4) 1_565 -101_555 n
Sr1 Mg2 O2 116.26(26) 1_565 1_555 n
Sr1 Mg2 O2 63.74(26) 1_565 -1_665 n
Sr1 Mg2 O2b 132.84(27) 1_565 1_655 n
Sr1 Mg2 O2b 47.16(27) 1_565 -1_565 n
Sr1 Mg2 Sr1 109.87(6) -1_655 -1_665 n
Sr1 Mg2 Sr1 71.72(5) -1_655 101_454 n
Sr1 Mg2 Sr1 69.58(5) -1_655 101_554 n
Sr1 Mg2 Sr1 110.42(5) -1_655 -101_444 n
Sr1 Mg2 Sr1 108.28(5) -1_655 -101_544 n
Sr1 Mg2 O1 56.5(4) -1_655 101_554 n
Sr1 Mg2 O1 123.5(4) -1_655 -101_555 n
Sr1 Mg2 O2 63.74(26) -1_655 1_555 n
Sr1 Mg2 O2 116.26(26) -1_655 -1_665 n
Sr1 Mg2 O2b 47.16(27) -1_655 1_655 n
Sr1 Mg2 O2b 132.84(27) -1_655 -1_565 n
Sr1 Mg2 Sr1 71.36(5) -1_665 101_454 n
Sr1 Mg2 Sr1 68.97(5) -1_665 101_554 n
Sr1 Mg2 Sr1 111.03(5) -1_665 -101_444 n
Sr1 Mg2 Sr1 108.64(5) -1_665 -101_544 n
Sr1 Mg2 O1 53.6(4) -1_665 101_554 n
Sr1 Mg2 O1 126.4(4) -1_665 -101_555 n
Sr1 Mg2 O2 125.06(26) -1_665 1_555 n
Sr1 Mg2 O2 54.94(26) -1_665 -1_665 n
Sr1 Mg2 O2b 124.09(27) -1_665 1_655 n
Sr1 Mg2 O2b 55.91(27) -1_665 -1_565 n
Sr1 Mg2 Sr1 108.54(6) 101_454 101_554 n
Sr1 Mg2 Sr1 71.46(6) 101_454 -101_444 n
Sr1 Mg2 Sr1 180.0 101_454 -101_544 n
Sr1 Mg2 O1 52.58(31) 101_454 101_554 n
Sr1 Mg2 O1 127.42(31) 101_454 -101_555 n
Sr1 Mg2 O2 54.46(26) 101_454 1_555 n
Sr1 Mg2 O2 125.54(26) 101_454 -1_665 n
Sr1 Mg2 O2b 118.88(27) 101_454 1_655 n
Sr1 Mg2 O2b 61.12(27) 101_454 -1_565 n
Sr1 Mg2 Sr1 180.0 101_554 -101_444 n
Sr1 Mg2 Sr1 71.46(6) 101_554 -101_544 n
Sr1 Mg2 O1 55.97(31) 101_554 101_554 n
Sr1 Mg2 O1 124.03(31) 101_554 -101_555 n
Sr1 Mg2 O2 133.26(26) 101_554 1_555 n
Sr1 Mg2 O2 46.74(26) 101_554 -1_665 n
Sr1 Mg2 O2b 55.46(26) 101_554 1_655 n
Sr1 Mg2 O2b 124.54(26) 101_554 -1_565 n
Sr1 Mg2 Sr1 108.54(6) -101_444 -101_544 n
Sr1 Mg2 O1 124.03(31) -101_555 101_554 n
Sr1 Mg2 O1 55.97(31) -101_555 -101_555 n
Sr1 Mg2 O2 46.74(26) -101_555 1_555 n
Sr1 Mg2 O2 133.26(26) -101_555 -1_665 n
Sr1 Mg2 O2b 124.54(26) -101_555 1_655 n
Sr1 Mg2 O2b 55.46(26) -101_555 -1_565 n
Sr1 Mg2 O1 127.42(31) -101_655 101_554 n
Sr1 Mg2 O1 52.58(31) -101_655 -101_555 n
Sr1 Mg2 O2 125.54(26) -101_655 1_555 n
Sr1 Mg2 O2 54.46(26) -101_655 -1_665 n
Sr1 Mg2 O2b 61.12(27) -101_655 1_655 n
Sr1 Mg2 O2b 118.88(27) -101_655 -1_565 n
O1 Mg2 O1 179.9657 101_554 -101_555 n
O1 Mg2 O2 94.4(4) 101_554 1_555 n
O1 Mg2 O2 85.6(4) 101_554 -1_665 n
O1 Mg2 O2b 87.7(5) 101_554 1_655 n
O1 Mg2 O2b 92.3(5) 101_554 -1_565 n
O1 Mg2 O2 85.6(4) -101_555 1_555 n
O1 Mg2 O2 94.4(4) -101_555 -1_665 n
O1 Mg2 O2b 92.3(5) -101_555 1_655 n
O1 Mg2 O2b 87.7(5) -101_555 -1_565 n
O2 Mg2 O2 180.0 1_555 -1_665 n
O2 Mg2 O2b 92.33(33) 1_555 1_655 n
O2 Mg2 O2b 87.67(33) 1_555 -1_565 n
O2 Mg2 O2b 87.67(33) -1_665 1_655 n
O2 Mg2 O2b 92.33(33) -1_665 -1_565 n
O2b Mg2 O2b 179.972 1_655 -1_565 n
Sr1 O1 Sr1 174.59(29) 1_455 1_555 n
Sr1 O1 Sr1 91.9(4) 1_455 -101_434 n
Sr1 O1 Sr1 93.7(4) 1_455 -101_444 n
Sr1 O1 Mo1 95.2(4) 1_455 1_555 n
Sr1 O1 Mg2 89.64(32) 1_455 101_445 n
Sr1 O1 Mg1 95.2(4) 1_455 1_555 n
Sr1 O1 Mo2 89.64(32) 1_455 101_445 n
Sr1 O1 Sr1 86.3(4) 1_555 -101_434 n
Sr1 O1 Sr1 87.5(4) 1_555 -101_444 n
Sr1 O1 Mo1 89.9(4) 1_555 1_555 n
Sr1 O1 Mg2 85.14(32) 1_555 101_445 n
Sr1 O1 Mg1 89.9(4) 1_555 1_555 n
Sr1 O1 Mo2 85.14(32) 1_555 101_445 n
Sr1 O1 Sr1 170.8(4) -101_434 -101_444 n
Sr1 O1 Mo1 91.6(5) -101_545 1_555 n
Sr1 O1 Mg2 85.2(4) -101_545 101_445 n
Sr1 O1 Mg1 91.6(5) -101_545 1_555 n
Sr1 O1 Mo2 85.2(4) -101_545 101_445 n
Sr1 O1 Mo1 95.2(5) -101_555 1_555 n
Sr1 O1 Mg2 87.5(4) -101_555 101_445 n
Sr1 O1 Mg1 95.2(5) -101_555 1_555 n
Sr1 O1 Mo2 87.5(4) -101_555 101_445 n
Mo1 O1 Mg2 174.3(7) 1_555 101_445 n
Mo1 O1 Mg1 0.0 1_555 1_555 n
Mo1 O1 Mo2 174.3(7) 1_555 101_445 n
Mg2 O1 Mg1 174.3(7) 101_445 1_555 n
Mg2 O1 Mo2 0.0 101_445 101_445 n
Mg1 O1 Mo2 174.3(7) 1_555 101_445 n
Sr1 O2 Sr1 168.8(4) 1_555 101_454 n
Sr1 O2 Sr1 93.37(30) 1_555 -101_444 n
Sr1 O2 Mo1 87.32(30) 1_555 1_555 n
Sr1 O2 Mg2 89.63(30) 1_555 1_555 n
Sr1 O2 Mg1 87.32(30) 1_555 1_555 n
Sr1 O2 Mo2 89.63(30) 1_555 1_555 n
Sr1 O2 Sr1 97.56(27) 101_454 -101_444 n
Sr1 O2 Mo1 88.77(30) 101_454 1_555 n
Sr1 O2 Mg2 91.13(32) 101_454 1_555 n
Sr1 O2 Mg1 88.77(30) 101_454 1_555 n
Sr1 O2 Mo2 91.13(32) 101_454 1_555 n
Sr1 O2 Mo1 98.36(33) -101_555 1_555 n
Sr1 O2 Mg2 98.13(35) -101_555 1_555 n
Sr1 O2 Mg1 98.36(33) -101_555 1_555 n
Sr1 O2 Mo2 98.13(35) -101_555 1_555 n
Mo1 O2 Mg2 163.4(5) 1_555 1_555 n
Mo1 O2 Mg1 0.0 1_555 1_555 n
Mo1 O2 Mo2 163.4(5) 1_555 1_555 n
Mg2 O2 Mg1 163.4(5) 1_555 1_555 n
Mg2 O2 Mo2 0.0 1_555 1_555 n
Mg1 O2 Mo2 163.4(5) 1_555 1_555 n
Sr1 Mg1 Sr1 109.81(6) 1_455 1_555 n
Sr1 Mg1 Sr1 70.19(6) 1_455 -1_555 n
Sr1 Mg1 Sr1 180.0 1_455 -1_655 n
Sr1 Mg1 Sr1 108.70(5) 1_455 101_444 n
Sr1 Mg1 Sr1 108.20(5) 1_455 101_454 n
Sr1 Mg1 Sr1 71.80(5) 1_455 -101_434 n
Sr1 Mg1 Sr1 71.30(5) 1_455 -101_444 n
Sr1 Mg1 O1 52.9(4) 1_455 1_555 n
Sr1 Mg1 O1 127.1(4) 1_455 -1_555 n
Sr1 Mg1 O2 117.20(25) 1_455 1_555 n
Sr1 Mg1 O2 62.80(25) 1_455 -1_555 n
Sr1 Mg1 O2b 54.56(30) 1_455 1_555 n
Sr1 Mg1 O2b 125.44(30) 1_455 -1_555 n
Sr1 Mg1 Sr1 180.0 1_555 -1_555 n
Sr1 Mg1 Sr1 70.19(6) 1_555 -1_655 n
Sr1 Mg1 Sr1 111.11(5) 1_555 101_444 n
Sr1 Mg1 Sr1 110.36(5) 1_555 101_454 n
Sr1 Mg1 Sr1 69.64(5) 1_555 -101_434 n
Sr1 Mg1 Sr1 68.89(5) 1_555 -101_444 n
Sr1 Mg1 O1 57.0(4) 1_555 1_555 n
Sr1 Mg1 O1 123.0(4) 1_555 -1_555 n
Sr1 Mg1 O2 55.73(25) 1_555 1_555 n
Sr1 Mg1 O2 124.27(25) 1_555 -1_555 n
Sr1 Mg1 O2b 131.83(29) 1_555 1_555 n
Sr1 Mg1 O2b 48.17(29) 1_555 -1_555 n
Sr1 Mg1 Sr1 109.81(6) -1_555 -1_655 n
Sr1 Mg1 Sr1 68.89(5) -1_555 101_444 n
Sr1 Mg1 Sr1 69.64(5) -1_555 101_454 n
Sr1 Mg1 Sr1 110.36(5) -1_555 -101_434 n
Sr1 Mg1 Sr1 111.11(5) -1_555 -101_444 n
Sr1 Mg1 O1 123.0(4) -1_555 1_555 n
Sr1 Mg1 O1 57.0(4) -1_555 -1_555 n
Sr1 Mg1 O2 124.27(25) -1_555 1_555 n
Sr1 Mg1 O2 55.73(25) -1_555 -1_555 n
Sr1 Mg1 O2b 48.17(29) -1_555 1_555 n
Sr1 Mg1 O2b 131.83(29) -1_555 -1_555 n
Sr1 Mg1 Sr1 71.30(5) -1_655 101_444 n
Sr1 Mg1 Sr1 71.80(5) -1_655 101_454 n
Sr1 Mg1 Sr1 108.20(5) -1_655 -101_434 n
Sr1 Mg1 Sr1 108.70(5) -1_655 -101_444 n
Sr1 Mg1 O1 127.1(4) -1_655 1_555 n
Sr1 Mg1 O1 52.9(4) -1_655 -1_555 n
Sr1 Mg1 O2 62.80(25) -1_655 1_555 n
Sr1 Mg1 O2 117.20(25) -1_655 -1_555 n
Sr1 Mg1 O2b 125.44(30) -1_655 1_555 n
Sr1 Mg1 O2b 54.56(30) -1_655 -1_555 n
Sr1 Mg1 Sr1 108.59(6) 101_444 101_454 n
Sr1 Mg1 Sr1 71.41(6) 101_444 -101_434 n
Sr1 Mg1 Sr1 180.0 101_444 -101_444 n
Sr1 Mg1 O1 127.4(5) 101_444 1_555 n
Sr1 Mg1 O1 52.6(5) 101_444 -1_555 n
Sr1 Mg1 O2 134.04(25) 101_444 1_555 n
Sr1 Mg1 O2 45.96(25) 101_444 -1_555 n
Sr1 Mg1 O2b 117.06(29) 101_444 1_555 n
Sr1 Mg1 O2b 62.94(29) 101_444 -1_555 n
Sr1 Mg1 Sr1 180.0 101_454 -101_434 n
Sr1 Mg1 Sr1 71.41(6) 101_454 -101_444 n
Sr1 Mg1 O1 123.8(5) 101_454 1_555 n
Sr1 Mg1 O1 56.2(5) 101_454 -1_555 n
Sr1 Mg1 O2 55.32(26) 101_454 1_555 n
Sr1 Mg1 O2 124.68(26) 101_454 -1_555 n
Sr1 Mg1 O2b 54.09(28) 101_454 1_555 n
Sr1 Mg1 O2b 125.91(28) 101_454 -1_555 n
Sr1 Mg1 Sr1 108.59(6) -101_434 -101_444 n
Sr1 Mg1 O1 56.2(5) -101_545 1_555 n
Sr1 Mg1 O1 123.8(5) -101_545 -1_555 n
Sr1 Mg1 O2 124.68(26) -101_545 1_555 n
Sr1 Mg1 O2 55.32(26) -101_545 -1_555 n
Sr1 Mg1 O2b 125.91(28) -101_545 1_555 n
Sr1 Mg1 O2b 54.09(28) -101_545 -1_555 n
Sr1 Mg1 O1 52.6(5) -101_555 1_555 n
Sr1 Mg1 O1 127.4(5) -101_555 -1_555 n
Sr1 Mg1 O2 45.96(25) -101_555 1_555 n
Sr1 Mg1 O2 134.04(25) -101_555 -1_555 n
Sr1 Mg1 O2b 62.94(29) -101_555 1_555 n
Sr1 Mg1 O2b 117.06(29) -101_555 -1_555 n
O1 Mg1 O1 180.0 1_555 -1_555 n
O1 Mg1 O2 85.1(5) 1_555 1_555 n
O1 Mg1 O2 94.9(5) 1_555 -1_555 n
O1 Mg1 O2b 92.0(5) 1_555 1_555 n
O1 Mg1 O2b 88.0(5) 1_555 -1_555 n
O1 Mg1 O2 94.9(5) -1_555 1_555 n
O1 Mg1 O2 85.1(5) -1_555 -1_555 n
O1 Mg1 O2b 88.0(5) -1_555 1_555 n
O1 Mg1 O2b 92.0(5) -1_555 -1_555 n
O2 Mg1 O2 179.9657 1_555 -1_555 n
O2 Mg1 O2b 88.99(34) 1_555 1_555 n
O2 Mg1 O2b 91.01(34) 1_555 -1_555 n
O2 Mg1 O2b 91.01(34) -1_555 1_555 n
O2 Mg1 O2b 88.99(34) -1_555 -1_555 n
O2b Mg1 O2b 180.0 1_555 -1_555 n
Sr1 Mo2 Sr1 109.87(6) 1_555 1_565 n
Sr1 Mo2 Sr1 70.13(6) 1_555 -1_655 n
Sr1 Mo2 Sr1 179.9657 1_555 -1_665 n
Sr1 Mo2 Sr1 108.64(5) 1_555 101_454 n
Sr1 Mo2 Sr1 111.03(5) 1_555 101_554 n
Sr1 Mo2 Sr1 68.97(5) 1_555 -101_444 n
Sr1 Mo2 Sr1 71.36(5) 1_555 -101_544 n
Sr1 Mo2 O1 126.4(4) 1_555 101_554 n
Sr1 Mo2 O1 53.6(4) 1_555 -101_555 n
Sr1 Mo2 O2 54.94(26) 1_555 1_555 n
Sr1 Mo2 O2 125.06(26) 1_555 -1_665 n
Sr1 Mo2 O2b 55.91(27) 1_555 1_655 n
Sr1 Mo2 O2b 124.09(27) 1_555 -1_565 n
Sr1 Mo2 Sr1 180.0 1_565 -1_655 n
Sr1 Mo2 Sr1 70.13(6) 1_565 -1_665 n
Sr1 Mo2 Sr1 108.28(5) 1_565 101_454 n
Sr1 Mo2 Sr1 110.42(5) 1_565 101_554 n
Sr1 Mo2 Sr1 69.58(5) 1_565 -101_444 n
Sr1 Mo2 Sr1 71.72(5) 1_565 -101_544 n
Sr1 Mo2 O1 123.5(4) 1_565 101_554 n
Sr1 Mo2 O1 56.5(4) 1_565 -101_555 n
Sr1 Mo2 O2 116.26(26) 1_565 1_555 n
Sr1 Mo2 O2 63.74(26) 1_565 -1_665 n
Sr1 Mo2 O2b 132.84(27) 1_565 1_655 n
Sr1 Mo2 O2b 47.16(27) 1_565 -1_565 n
Sr1 Mo2 Sr1 109.87(6) -1_655 -1_665 n
Sr1 Mo2 Sr1 71.72(5) -1_655 101_454 n
Sr1 Mo2 Sr1 69.58(5) -1_655 101_554 n
Sr1 Mo2 Sr1 110.42(5) -1_655 -101_444 n
Sr1 Mo2 Sr1 108.28(5) -1_655 -101_544 n
Sr1 Mo2 O1 56.5(4) -1_655 101_554 n
Sr1 Mo2 O1 123.5(4) -1_655 -101_555 n
Sr1 Mo2 O2 63.74(26) -1_655 1_555 n
Sr1 Mo2 O2 116.26(26) -1_655 -1_665 n
Sr1 Mo2 O2b 47.16(27) -1_655 1_655 n
Sr1 Mo2 O2b 132.84(27) -1_655 -1_565 n
Sr1 Mo2 Sr1 71.36(5) -1_665 101_454 n
Sr1 Mo2 Sr1 68.97(5) -1_665 101_554 n
Sr1 Mo2 Sr1 111.03(5) -1_665 -101_444 n
Sr1 Mo2 Sr1 108.64(5) -1_665 -101_544 n
Sr1 Mo2 O1 53.6(4) -1_665 101_554 n
Sr1 Mo2 O1 126.4(4) -1_665 -101_555 n
Sr1 Mo2 O2 125.06(26) -1_665 1_555 n
Sr1 Mo2 O2 54.94(26) -1_665 -1_665 n
Sr1 Mo2 O2b 124.09(27) -1_665 1_655 n
Sr1 Mo2 O2b 55.91(27) -1_665 -1_565 n
Sr1 Mo2 Sr1 108.54(6) 101_454 101_554 n
Sr1 Mo2 Sr1 71.46(6) 101_454 -101_444 n
Sr1 Mo2 Sr1 180.0 101_454 -101_544 n
Sr1 Mo2 O1 52.58(31) 101_454 101_554 n
Sr1 Mo2 O1 127.42(31) 101_454 -101_555 n
Sr1 Mo2 O2 54.46(26) 101_454 1_555 n
Sr1 Mo2 O2 125.54(26) 101_454 -1_665 n
Sr1 Mo2 O2b 118.88(27) 101_454 1_655 n
Sr1 Mo2 O2b 61.12(27) 101_454 -1_565 n
Sr1 Mo2 Sr1 180.0 101_554 -101_444 n
Sr1 Mo2 Sr1 71.46(6) 101_554 -101_544 n
Sr1 Mo2 O1 55.97(31) 101_554 101_554 n
Sr1 Mo2 O1 124.03(31) 101_554 -101_555 n
Sr1 Mo2 O2 133.26(26) 101_554 1_555 n
Sr1 Mo2 O2 46.74(26) 101_554 -1_665 n
Sr1 Mo2 O2b 55.46(26) 101_554 1_655 n
Sr1 Mo2 O2b 124.54(26) 101_554 -1_565 n
Sr1 Mo2 Sr1 108.54(6) -101_444 -101_544 n
Sr1 Mo2 O1 124.03(31) -101_555 101_554 n
Sr1 Mo2 O1 55.97(31) -101_555 -101_555 n
Sr1 Mo2 O2 46.74(26) -101_555 1_555 n
Sr1 Mo2 O2 133.26(26) -101_555 -1_665 n
Sr1 Mo2 O2b 124.54(26) -101_555 1_655 n
Sr1 Mo2 O2b 55.46(26) -101_555 -1_565 n
Sr1 Mo2 O1 127.42(31) -101_655 101_554 n
Sr1 Mo2 O1 52.58(31) -101_655 -101_555 n
Sr1 Mo2 O2 125.54(26) -101_655 1_555 n
Sr1 Mo2 O2 54.46(26) -101_655 -1_665 n
Sr1 Mo2 O2b 61.12(27) -101_655 1_655 n
Sr1 Mo2 O2b 118.88(27) -101_655 -1_565 n
O1 Mo2 O1 179.9657 101_554 -101_555 n
O1 Mo2 O2 94.4(4) 101_554 1_555 n
O1 Mo2 O2 85.6(4) 101_554 -1_665 n
O1 Mo2 O2b 87.7(5) 101_554 1_655 n
O1 Mo2 O2b 92.3(5) 101_554 -1_565 n
O1 Mo2 O2 85.6(4) -101_555 1_555 n
O1 Mo2 O2 94.4(4) -101_555 -1_665 n
O1 Mo2 O2b 92.3(5) -101_555 1_655 n
O1 Mo2 O2b 87.7(5) -101_555 -1_565 n
O2 Mo2 O2 180.0 1_555 -1_665 n
O2 Mo2 O2b 92.33(33) 1_555 1_655 n
O2 Mo2 O2b 87.67(33) 1_555 -1_565 n
O2 Mo2 O2b 87.67(33) -1_665 1_655 n
O2 Mo2 O2b 92.33(33) -1_665 -1_565 n
O2b Mo2 O2b 179.972 1_655 -1_565 n
Sr1 O2b Sr1 94.21(27) 1_455 -1_555 n
Sr1 O2b Sr1 170.4(4) 1_455 101_454 n
Sr1 O2b Mo1 91.9(4) 1_455 1_555 n
Sr1 O2b Mg2 86.76(32) 1_455 1_455 n
Sr1 O2b Mg1 91.9(4) 1_455 1_555 n
Sr1 O2b Mo2 86.76(32) 1_455 1_455 n
Sr1 O2b Sr1 93.76(35) -1_555 101_454 n
Sr1 O2b Mo1 97.6(4) -1_555 1_555 n
Sr1 O2b Mg2 96.05(34) -1_555 1_455 n
Sr1 O2b Mg1 97.6(4) -1_555 1_555 n
Sr1 O2b Mo2 96.05(34) -1_555 1_455 n
Sr1 O2b Mo1 92.32(33) 101_454 1_555 n
Sr1 O2b Mg2 87.07(30) 101_454 1_455 n
Sr1 O2b Mg1 92.32(33) 101_454 1_555 n
Sr1 O2b Mo2 87.07(30) 101_454 1_455 n
Mo1 O2b Mg2 166.4(6) 1_555 1_455 n
Mo1 O2b Mg1 0.0 1_555 1_555 n
Mo1 O2b Mo2 166.4(6) 1_555 1_455 n
Mg2 O2b Mg1 166.4(6) 1_455 1_555 n
Mg2 O2b Mo2 0.0 1_455 1_455 n
Mg1 O2b Mo2 166.4(6) 1_555 1_455 n

loop_
_geom_bond_atom_site_label_1
_geom_bond_atom_site_label_2
_geom_bond_distance
_geom_bond_site_symmetry_2
_geom_bond_publ_flag
Sr1 Sr1 3.915(4) -1_655 n
Sr1 Sr1 4.009(4) -1_656 n
Sr1 Sr1 3.883(4) -101_434 n
Sr1 Sr1 3.837(4) -101_444 n
Sr1 Sr1 4.043(4) -101_534 n
Sr1 Sr1 4.009(4) -101_544 n
Sr1 Mo1 3.3568(16) 1_555 n
Sr1 Mo1 3.4522(16) 1_655 n
Sr1 Mo1 3.4429(23) 101_545 n
Sr1 Mo1 3.4259(23) 101_555 n
Sr1 Mg2 3.4220(23) 1_545 n
Sr1 Mg2 3.3926(23) 1_555 n
Sr1 Mg2 3.3835(16) 101_445 n
Sr1 Mg2 3.4796(16) 101_545 n
Sr1 O1 2.814(12) 1_555 n
Sr1 O1 2.764(12) 1_655 n
Sr1 O1 2.863(15) -101_434 n
Sr1 O1 2.733(15) -101_444 n
Sr1 O2 2.777(9) 1_555 n
Sr1 O2 3.102(9) -1_655 n
Sr1 O2 2.832(9) 101_545 n
Sr1 O2 2.489(9) -101_444 n
Sr1 Mg1 3.3568(16) 1_555 n
Sr1 Mg1 3.4522(16) 1_655 n
Sr1 Mg1 3.4429(23) 101_545 n
Sr1 Mg1 3.4259(23) 101_555 n
Sr1 Mo2 3.4220(23) 1_545 n
Sr1 Mo2 3.3926(23) 1_555 n
Sr1 Mo2 3.3835(16) 101_445 n
Sr1 Mo2 3.4796(16) 101_545 n
Sr1 O2b 2.814(10) 1_655 n
Sr1 O2b 2.523(10) -1_555 n
Sr1 O2b 2.791(10) 101_545 n
Sr1 O2b 3.071(10) -101_444 n
Mo1 Sr1 3.4522(16) 1_455 n
Mo1 Sr1 3.3568(16) 1_555 n
Mo1 Sr1 3.3568(16) -1_555 n
Mo1 Sr1 3.4522(16) -1_655 n
Mo1 Sr1 3.4259(23) 101_444 n
Mo1 Sr1 3.4429(23) 101_454 n
Mo1 Sr1 3.4429(23) -101_434 n
Mo1 Sr1 3.4259(23) -101_444 n
Mo1 O1 1.833(5) 1_555 n
Mo1 O1 1.833(5) -1_555 n
Mo1 O2 2.020(8) 1_555 n
Mo1 O2 2.020(8) -1_555 n
Mo1 O2b 1.906(8) 1_555 n
Mo1 O2b 1.906(8) -1_555 n
Mg2 Sr1 3.3926(23) 1_555 n
Mg2 Sr1 3.4220(23) 1_565 n
Mg2 Sr1 3.4220(23) -1_655 n
Mg2 Sr1 3.3926(23) -1_665 n
Mg2 Sr1 3.4796(16) 101_454 n
Mg2 Sr1 3.3835(16) 101_554 n
Mg2 Sr1 3.3835(16) -101_444 n
Mg2 Sr1 3.4796(16) -101_544 n
Mg2 O1 2.132(5) 101_554 n
Mg2 O1 2.132(5) -101_444 n
Mg2 O2 1.967(8) 1_555 n
Mg2 O2 1.967(8) -1_665 n
Mg2 O2b 2.061(8) 1_655 n
Mg2 O2b 2.061(8) -1_565 n
O1 Sr1 2.764(12) 1_455 n
O1 Sr1 2.814(12) 1_555 n
O1 Sr1 2.863(15) -101_434 n
O1 Sr1 2.733(15) -101_444 n
O1 Mo1 1.833(5) 1_555 n
O1 Mg2 2.132(5) 101_445 n
O1 Mg1 1.833(5) 1_555 n
O1 Mo2 2.132(5) 101_445 n
O2 Sr1 2.777(9) 1_555 n
O2 Sr1 3.102(9) -1_655 n
O2 Sr1 2.832(9) 101_454 n
O2 Sr1 2.489(9) -101_444 n
O2 Mo1 2.020(8) 1_555 n
O2 Mg2 1.967(8) 1_555 n
O2 Mg1 2.020(8) 1_555 n
O2 Mo2 1.967(8) 1_555 n
Mg1 Sr1 3.4522(16) 1_455 n
Mg1 Sr1 3.3568(16) 1_555 n
Mg1 Sr1 3.3568(16) -1_555 n
Mg1 Sr1 3.4522(16) -1_655 n
Mg1 Sr1 3.4259(23) 101_444 n
Mg1 Sr1 3.4429(23) 101_454 n
Mg1 Sr1 3.4429(23) -101_434 n
Mg1 Sr1 3.4259(23) -101_444 n
Mg1 O1 1.833(5) 1_555 n
Mg1 O1 1.833(5) -1_555 n
Mg1 O2 2.020(8) 1_555 n
Mg1 O2 2.020(8) -1_555 n
Mg1 O2b 1.906(8) 1_555 n
Mg1 O2b 1.906(8) -1_555 n
Mo2 Sr1 3.3926(23) 1_555 n
Mo2 Sr1 3.4220(23) 1_565 n
Mo2 Sr1 3.4220(23) -1_655 n
Mo2 Sr1 3.3926(23) -1_665 n
Mo2 Sr1 3.4796(16) 101_454 n
Mo2 Sr1 3.3835(16) 101_554 n
Mo2 Sr1 3.3835(16) -101_444 n
Mo2 Sr1 3.4796(16) -101_544 n
Mo2 O1 2.132(5) 101_554 n
Mo2 O1 2.132(5) -101_444 n
Mo2 O2 1.967(8) 1_555 n
Mo2 O2 1.967(8) -1_665 n
Mo2 O2b 2.061(8) 1_655 n
Mo2 O2b 2.061(8) -1_565 n
O2b Sr1 2.814(10) 1_455 n
O2b Sr1 2.523(10) -1_555 n
O2b Sr1 2.791(10) 101_454 n
O2b Sr1 3.071(10) -101_444 n
O2b Mo1 1.906(8) 1_555 n
O2b Mg2 2.061(8) 1_455 n
O2b Mg1 1.906(8) 1_555 n
O2b Mo2 2.061(8) 1_455 n

loop_
_pd_block_diffractogram_id
2006-10-06T09:09|FINAL_H_01|jbc|panalytical
